data_1530579
loop_
_publ_author_name
'Petrunina, A.A.'
'Ilyukhin, V.V.'
'Belov, N.V.'

_publ_section_title
;
 The crystal structure of tinaksite Na K2 Ca2 Ti Si7 O19 (O H)
;
_journal_name_full 'Doklady Akademii Nauk SSSR'
_journal_page_first 575
_journal_page_last 578
_journal_volume 198
_journal_year 1971
_chemical_formula_sum 'Ca2 H K2 Na O20 Si7 Ti'
_chemical_name_systematic 'Na K2 Ca2 Ti (Si7 O18 (O H)) O'
_space_group_IT_number 1
_symmetry_space_group_name_Hall 'P 1'
_symmetry_space_group_name_H-M 'P 1'
_cell_angle_alpha 91
_cell_angle_beta 99.33
_cell_angle_gamma 92.5
_cell_formula_units_Z 2
_cell_length_a 10.35
_cell_length_b 12.17
_cell_length_c 7.05
_cell_volume 875.162
_citation_journal_id_ASTM DANKAS
_cod_data_source_file Petrunina_DANKAS_1971_449.cif
_cod_data_source_block H1Ca2K2Na1O20Si7Ti1
_cod_original_formula_sum 'H1 Ca2 K2 Na1 O20 Si7 Ti1'
_cod_database_code 1530579

loop_
_symmetry_equiv_pos_as_xyz
x,y,z

loop_
_atom_site_label
_atom_site_type_symbol
_atom_site_fract_x
_atom_site_fract_y
_atom_site_fract_z
_atom_site_occupancy
_atom_site_U_iso_or_equiv
Si9 Si+4 0.305 0.521 0.315 1 0.0
O16 O-2 0.157 0.387 0.783 1 0.0
O1 O-2 0.321 0.208 0.859 1 0.0
O11 O-2 0.651 0.148 0.607 1 0.0
O39 O-2 0.817 0.305 0.173 1 0.0
O3 O-2 0.246 0.433 0.46 1 0.0
K4 K+1 0.423 0.455 0.833 1 0.0
Ca3 Ca+2 0.868 0.514 0.21 1 0.0
Si12 Si+4 0.589 0.442 0.379 1 0.0
O30 O-2 0.705 0.762 0.095 1 0.0
O21 O-2 0.903 0.923 0.758 1 0.0
O20 O-2 0.885 0.914 0.174 1 0.0
Si1 Si+4 0.288 0.909 0.531 1 0.0
O29 O-2 0.019 0.505 0.481 1 0.0
Si6 Si+4 0.848 0.796 0.709 1 0.0
Si7 Si+4 0.658 0.289 0.11 1 0.0
O35 O-2 0.147 0.865 0.515 1 0.0
O13 O-2 0.622 0.282 0.876 1 0.0
Si8 Si+4 0.664 0.284 0.657 1 0.0
O32 O-2 0.515 0.689 0.878 1 0.0
Si10 Si+4 0.268 0.089 0.825 1 0.0
O2 O-2 0.256 0.457 0.114 1 0.0
O25 O-2 0.243 0.684 0.823 1 0.0
O40 O-2 0.867 0.127 0.432 1 0.0
O37 O-2 0.094 0.086 0.238 1 0.0
O18 O-2 0.144 0.88 0.059 1 0.0
Si3 Si+4 0.101 0.404 0.996 1 0.0
O5 O-2 0.054 0.289 0.052 1 0.0
O15 O-2 0.556 0.37 0.187 1 0.0
O34 O-2 0.014 0.509 0.998 1 0.0
Si13 Si+4 0.674 0.684 0.919 1 0.0
O10 O-2 0.299 0.034 0.662 1 0.0
O22 O-2 0.706 0.757 0.728 1 0.0
O6 O-2 0.827 0.333 0.693 1 0.0
O27 O-2 0.711 0.553 0.943 1 0.0
O26 O-2 0.229 0.63 0.301 1 0.0
Si14 Si+4 0.382 0.749 0.843 1 0.0
Ti2 Ti+4 0.972 0.201 0.219 1 0.0
Na1 Na+1 0.005 0.99 0.504 1 0.0
Ca1 Ca+2 0.108 0.693 0.026 1 0.0
O38 O-2 0.399 0.818 0.636 1 0.0
K1 K+1 0.651 0.993 0.933 1 0.0
Na2 Na+1 0.964 0.209 0.722 1 0.0
O36 O-2 0.884 0.118 0.009 1 0.0
O12 O-2 0.619 0.169 0.215 1 0.0
Ti1 Ti+4 0 0 0 1 0.0
Si5 Si+4 0.84 0.789 0.225 1 0.0
Si4 Si+4 0.101 0.408 0.547 1 0.0
O31 O-2 0.835 0.826 0.459 1 0.0
O17 O-2 0.378 0.83 0.025 1 0.0
O24 O-2 0.952 0.693 0.748 1 0.0
Si2 Si+4 0.293 0.926 0.105 1 0.0
K2 K+1 0.527 0.751 0.374 1 0.0
O23 O-2 0.953 0.704 0.242 1 0.0
O9 O-2 0.327 0.04 0.024 1 0.0
Ca2 Ca+2 0.107 0.691 0.524 1 0.0
O19 O-2 0.353 0.945 0.354 1 0.0
O8 O-2 0.11 0.082 0.839 1 0.0
O4 O-2 0.462 0.527 0.336 1 0.0
O7 O-2 0.656 0.987 0.404 1 0.0
K3 K+1 0.327 0.198 0.372 1 0.0
Ca4 Ca+2 0.86 0.527 0.704 1 0.0
O14 O-2 0.571 0.372 0.55 1 0.0
Si11 Si+4 0.714 0.115 0.39 1 0.0
O33 O-2 0.069 0.283 0.435 1 0.0
O28 O-2 0.721 0.536 0.437 1 0.0
